data_7159541
loop_
_publ_author_name
'Komogortsev, Andrey N.'
'Lichitskii, Boris V.'
'Melekhina, Valeriya G.'

_publ_section_title
;
 1,1'-Carbonyldiimidazole-mediated transformation of allomaltol containing
 hydrazides into substituted 3-acetyltetronic acids.
;
_journal_issue 35
_journal_name_full 'Organic &amp; biomolecular chemistry'
_journal_page_first 7224
_journal_page_last 7230
_journal_paper_doi 10.1039/d3ob01136d
_journal_volume 21
_journal_year 2023
_chemical_formula_moiety 'C13 H15 N O5, 2(C3 H4 N2)'
_chemical_formula_sum 'C19 H23 N5 O5'
_chemical_formula_weight 401.42
_space_group_crystal_system monoclinic
_space_group_IT_number 15
_space_group_name_Hall '-I 2ya'
_space_group_name_H-M_alt 'I 1 2/a 1'
_atom_sites_solution_hydrogens mixed
_atom_sites_solution_primary dual
_atom_sites_solution_secondary difmap
_audit_creation_date 2023-03-20
_audit_creation_method
;
Olex2 1.5
(compiled 2023.03.06 svn.rbb2c1857 for OlexSys, GUI svn.r6748)
;
_audit_update_record
;
2023-06-15 deposited with the CCDC.	2023-08-22 downloaded from the CCDC.
;
_cell_angle_alpha 90
_cell_angle_beta 95.9400(10)
_cell_angle_gamma 90
_cell_formula_units_Z 8
_cell_length_a 19.5566(2)
_cell_length_b 9.65170(10)
_cell_length_c 21.0321(2)
_cell_measurement_reflns_used 20854
_cell_measurement_temperature 100.00(10)
_cell_measurement_theta_max 77.6830
_cell_measurement_theta_min 4.2270
_cell_volume 3948.59(7)
_computing_cell_refinement 'CrysAlisPro 1.171.42.53a (Rigaku OD, 2022)'
_computing_data_collection 'CrysAlisPro 1.171.42.53a (Rigaku OD, 2022)'
_computing_data_reduction 'CrysAlisPro 1.171.42.53a (Rigaku OD, 2022)'
_computing_molecular_graphics 'Olex2 1.5 (Dolomanov et al., 2009)'
_computing_publication_material 'Olex2 1.5 (Dolomanov et al., 2009)'
_computing_structure_refinement 'XL  (Sheldrick, 2008)'
_computing_structure_solution 'SHELXT 2014/5 (Sheldrick, 2014)'
_diffrn_ambient_environment N~2~
_diffrn_ambient_temperature 100.00(10)
_diffrn_detector 'Hybrid Pixel Array Detector'
_diffrn_detector_area_resol_mean 10.0000
_diffrn_detector_type HyPix
_diffrn_measured_fraction_theta_full 0.999
_diffrn_measured_fraction_theta_max 0.984
_diffrn_measurement_details
;
List of Runs (angles in degrees, time in seconds):

  # Type    Start    End  Width  t~exp~   \w     \q     \k     \f   Frames
#--------------------------------------------------------------------------
  1  \w    -75.00  24.00   0.50    0.40    --  -48.70  87.00  59.00  198
  2  \w    -21.00  75.00   0.50    0.40    --   48.70 -87.00 -58.00  192
  3  \w   -112.00 -14.00   0.50    1.60    --  -86.25  87.00  59.00  196
  4  \w     36.00 134.00   0.50    1.60    --  107.75 -87.00 -58.00  196
  5  \w    101.00 178.00   0.50    1.60    --  107.75  87.00  59.00  154
  6  \w   -118.00 -73.00   0.50    0.40    --  -48.70-125.00   0.00   90
  7  \w   -118.00 -73.00   0.50    0.40    --  -48.70-125.00  30.00   90
  8  \w    -26.00  26.00   0.50    0.40    --  -48.70  19.00-180.00  104
  9  \w    -25.00  26.00   0.50    0.40    --   48.70 -19.00-150.00  102
 10  \w   -158.00 -79.00   0.50    1.60    --  -86.25 -87.00 -58.00  158
 11  \w    -51.00 -14.00   0.50    1.60    --  -86.25  45.00-120.00   74
 12  \w    101.00 176.00   0.50    1.60    --  107.75 116.00 -74.79  150
 13  \w     45.00  71.00   0.50    1.60    --  107.75 -61.00 -60.00   52
 14  \w    102.00 150.00   0.50    1.60    --  107.75  30.00 -30.00   96
 15  \w    142.00 173.00   0.50    1.60    --  107.75 125.00-120.00   62
 16  \w     63.00 105.00   0.50    1.60    --  107.75-105.00  13.72   84
 17  \w     41.00  67.00   0.50    1.60    --  107.75 -61.00 120.00   52
 18  \w     46.00  72.00   0.50    1.60    --  107.75 -77.00 -30.00   52
 19  \w     95.00 136.00   0.50    1.60    --  107.75 125.00-120.00   82
 20  \w     37.00  70.00   0.50    1.60    --  107.75 -61.00-150.00   66
 21  \w     50.00  76.00   0.50    1.60    --  107.75-125.00-150.00   52
 22  \w    131.00 177.00   0.50    1.60    --  107.75 125.00-180.00   92
 23  \w     40.00 117.00   0.50    1.60    --  107.75-135.00 151.77  154
 24  \w     60.00 105.00   0.50    1.60    --  107.75 -95.00 -90.00   90
 25  \w    114.00 140.00   0.50    1.60    --  107.75  45.00   0.00   52
 26  \w    143.00 168.00   0.50    1.60    --  107.75  45.00   0.00   50
 27  \w     84.00 111.00   0.50    1.60    --  107.75-125.00-180.00   54
 28  \w     37.00  65.00   0.50    1.60    --  107.75 -57.00-107.27   56
 29  \w     98.00 135.00   0.50    1.60    --  107.75  30.00  30.00   74
 30  \w     44.00  84.00   0.50    1.60    --  107.75 -95.00  90.00   80
 31  \w     95.00 121.00   0.50    1.60    --  107.75 125.00-180.00   52
 32  \w     76.00 101.00   0.50    1.60    --  107.75 -77.00-120.00   50
 33  \w     42.00 106.00   0.50    1.60    --  107.75-105.00  55.78  128
 34  \w     98.00 126.00   0.50    1.60    --  107.75  30.00 150.00   56
 35  \w    131.00 176.00   0.50    1.60    --  107.75  30.00 150.00   90
 36  \w     48.00  81.00   0.50    1.60    --  107.75 -77.00   0.00   66
 37  \w     57.00  83.00   0.50    1.60    --  107.75 -95.00  30.00   52
 38  \w     36.00  63.00   0.50    1.60    --  107.75 -61.00-120.00   54
 39  \w     74.00 104.00   0.50    1.60    --  107.75 -77.00-180.00   60
 40  \w     38.00  71.00   0.50    1.60    --  107.75 -95.00   0.00   66
 41  \w     43.00  77.00   0.50    1.60    --  107.75-125.00-180.00   68
 42  \w    111.00 136.00   0.50    1.60    --  107.75  73.00  49.59   50
 43  \w    134.00 160.00   0.50    1.60    --  107.75  30.00-180.00   52
;
_diffrn_measurement_device 'four-circle diffractometer'
_diffrn_measurement_device_type 'XtaLAB Synergy, Dualflex, HyPix'
_diffrn_measurement_method '\w scans'
_diffrn_orient_matrix_type 'CrysAlisPro convention (1999,Acta A55,543-557)'
_diffrn_orient_matrix_UB_11 -0.0143988000
_diffrn_orient_matrix_UB_12 -0.1429129000
_diffrn_orient_matrix_UB_13 -0.0310499000
_diffrn_orient_matrix_UB_21 -0.0719710000
_diffrn_orient_matrix_UB_22 -0.0007380000
_diffrn_orient_matrix_UB_23 0.0238004000
_diffrn_orient_matrix_UB_31 -0.0299406000
_diffrn_orient_matrix_UB_32 0.0705734000
_diffrn_orient_matrix_UB_33 -0.0624379000
_diffrn_radiation_monochromator mirror
_diffrn_radiation_probe x-ray
_diffrn_radiation_type 'Cu K\a'
_diffrn_radiation_wavelength 1.54184
_diffrn_reflns_av_R_equivalents 0.0258
_diffrn_reflns_av_unetI/netI 0.0169
_diffrn_reflns_Laue_measured_fraction_full 0.999
_diffrn_reflns_Laue_measured_fraction_max 0.984
_diffrn_reflns_limit_h_max 24
_diffrn_reflns_limit_h_min -24
_diffrn_reflns_limit_k_max 11
_diffrn_reflns_limit_k_min -11
_diffrn_reflns_limit_l_max 23
_diffrn_reflns_limit_l_min -26
_diffrn_reflns_number 26476
_diffrn_reflns_point_group_measured_fraction_full 0.999
_diffrn_reflns_point_group_measured_fraction_max 0.984
_diffrn_reflns_theta_full 67.684
_diffrn_reflns_theta_max 77.853
_diffrn_reflns_theta_min 4.227
_diffrn_source 'micro-focus sealed X-ray tube'
_diffrn_source_type 'PhotonJet (Cu) X-ray Source'
_exptl_absorpt_coefficient_mu 0.832
_exptl_absorpt_correction_T_max 1.00000
_exptl_absorpt_correction_T_min 0.89830
_exptl_absorpt_correction_type multi-scan
_exptl_absorpt_process_details
;
CrysAlisPro 1.171.42.53a (Rigaku Oxford Diffraction, 2022)
Empirical absorption correction using spherical harmonics,
implemented in SCALE3 ABSPACK scaling algorithm.
;
_exptl_crystal_colour 'clear light colourless'
_exptl_crystal_density_diffrn 1.351
_exptl_crystal_density_method 'not measured'
_exptl_crystal_description block
_exptl_crystal_F_000 1696
_exptl_crystal_size_max 0.14
_exptl_crystal_size_mid 0.13
_exptl_crystal_size_min 0.08
_refine_diff_density_max 0.233
_refine_diff_density_min -0.270
_refine_diff_density_rms 0.054
_refine_ls_extinction_method none
_refine_ls_goodness_of_fit_ref 1.285
_refine_ls_hydrogen_treatment mixed
_refine_ls_matrix_type full
_refine_ls_number_parameters 306
_refine_ls_number_reflns 4156
_refine_ls_number_restraints 32
_refine_ls_restrained_S_all 1.283
_refine_ls_R_factor_all 0.0567
_refine_ls_R_factor_gt 0.0562
_refine_ls_shift/su_max 0.000
_refine_ls_shift/su_mean 0.000
_refine_ls_structure_factor_coef Fsqd
_refine_ls_weighting_details 'w=1/[\s^2^(Fo^2^)+(0.0108P)^2^+10.2680P] where P=(Fo^2^+2Fc^2^)/3'
_refine_ls_weighting_scheme calc
_refine_ls_wR_factor_gt 0.1258
_refine_ls_wR_factor_ref 0.1260
_reflns_Friedel_coverage 0.000
_reflns_number_gt 4091
_reflns_number_total 4156
_reflns_threshold_expression 'I > 2\s(I)'
_cod_data_source_file d3ob01136d2.cif
_cod_data_source_block kjnoim
_cod_depositor_comments 'Adding full bibliography for 7159539--7159545.cif.'
_cod_database_code 7159541
_shelx_shelxl_version_number 2018/3
_chemical_oxdiff_formula 'C187  H170  N17  O17  '
_chemical_oxdiff_usercomment KJMOIM
_shelx_space_group_comment
;
The symmetry employed for this shelxl refinement is uniquely defined
by the following loop, which should always be used as a source of
symmetry information in preference to the above space-group names.
They are only intended as comments.
;
_shelx_estimated_absorpt_t_max 0.936
_shelx_estimated_absorpt_t_min 0.892
_olex2_refinement_description
;
1. Fixed Uiso
 At 1.2 times of:
  All C(H) groups, All C(H,H) groups, All N(H) groups
 At 1.5 times of:
  All C(H,H,H) groups, All O(H) groups
2. Restrained distances
 O5-N1 \\sim O5A-N1A
 with sigma of 0.02
 N3-C15 \\sim N3A-C15A
 with sigma of 0.02
 N5-C17 \\sim N5A-C17A
 with sigma of 0.02
 N3A-N3 \\sim C16-C16A
 with sigma of 0.03
 N5-C19 \\sim N5A-C19A
 with sigma of 0.02
 N3-C16 \\sim N3A-C16A
 with sigma of 0.02
 N5-C18 \\sim N5A-C18A
 with sigma of 0.04
 N3-N2 \\sim N3A-N2A
 with sigma of 0.04
 N3-C14 \\sim N3A-C14A
 with sigma of 0.04
 N4A-N5 \\sim N5A-N4
 with sigma of 0.03
 N3A-C15A \\sim C15-N3
 with sigma of 0.03
 N4-C19 \\sim C19A-N5A
 with sigma of 0.03
 N5-N4 \\sim N5A-N4A
 with sigma of 0.03
 O5-C11 \\sim O5A-C11
 with sigma of 0.04
 C18A-N4A \\sim C17-N5
 with sigma of 0.03
 N5-C19 \\sim C19A-N4A
 with sigma of 0.03
 C17A-N5A \\sim C18-N4
 with sigma of 0.03
 N1-O5 \\sim N1A-O5A
 with sigma of 0.03
 N1-C11 \\sim N1A-C11
 with sigma of 0.02
 C11-N1 \\sim N1-N1A
 with sigma of 0.03
 C15A-C14A \\sim C14-C15
 with sigma of 0.03
 N2-C16 \\sim N2A-C16A
 with sigma of 0.02
 N2-C14 \\sim N2A-C14A
 with sigma of 0.02
 C16A-N2 \\sim N2A-C16
 with sigma of 0.03
 C15-C16 \\sim C15A-C16A
 with sigma of 0.04
 C16-C14 \\sim C16A-C14A
 with sigma of 0.04
 C14-C14A \\sim N2A-N2
 with sigma of 0.03
 N2-N2A \\sim C16A-C16
 with sigma of 0.03
 C15-C14 \\sim C15A-C14A
 with sigma of 0.02
 N2-C15 \\sim N2A-C15A
 with sigma of 0.04
 N4-C19 \\sim N4A-C19A
 with sigma of 0.02
 C17-C19 \\sim C17A-C19A
 with sigma of 0.04
 N4-C18 \\sim N4A-C18A
 with sigma of 0.02
 N4-C17 \\sim N4A-C17A
 with sigma of 0.04
 C18A-C17A \\sim C17-C18
 with sigma of 0.03
 C17-C18 \\sim C17A-C18A
 with sigma of 0.02
 C19-C18 \\sim C19A-C18A
 with sigma of 0.04
 C18-C19 \\sim C19A-C17A
 with sigma of 0.03
3. Uiso/Uaniso restraints and constraints
Uanis(N3A) = Uanis(N3)
Uanis(N4) = Uanis(N5)
Uanis(N5) = Uanis(N4A)
Uanis(N4A) = Uanis(N5A)
Uanis(O5A) = Uanis(O5)
Uanis(N5A) = Uanis(N4)
Uanis(N1) = Uanis(N1A)
Uanis(C16A) = Uanis(C16)
Uanis(N2A) = Uanis(N2)
Uanis(C15) = Uanis(C15A)
Uanis(C14) = Uanis(C14A)
Uanis(C17) = Uanis(C18A)
Uanis(C19) = Uanis(C19A)
Uanis(C17A) = Uanis(C18)
4. Others
 Sof(O5A)=Sof(H5A)=Sof(N1A)=1-FVAR(1)
 Sof(O5)=Sof(H5)=Sof(N1)=FVAR(1)
 Sof(N2A)=Sof(N3A)=Sof(H3E)=Sof(C14A)=Sof(H14A)=Sof(C15A)=Sof(H15A)=Sof(C16A)=
 Sof(H16A)=1-FVAR(2)
 Sof(N2)=Sof(N3)=Sof(H3)=Sof(C14)=Sof(H14)=Sof(C15)=Sof(H15)=Sof(C16)=Sof(H16)=
 FVAR(2)
 Sof(N4A)=Sof(N5A)=Sof(H5K)=Sof(C17A)=Sof(H17A)=Sof(C18A)=Sof(H18A)=Sof(C19A)=
 Sof(H19A)=1-FVAR(3)
 Sof(N4)=Sof(N5)=Sof(H5D)=Sof(C17)=Sof(H17)=Sof(C18)=Sof(H18)=Sof(C19)=
 Sof(H19)=FVAR(3)
5.a Secondary CH2 refined with riding coordinates:
 C2(H2A,H2B), C3(H3A,H3B), C4(H4A,H4B), C5(H5B,H5C), C12(H12A,H12B)
5.b Aromatic/amide H refined with riding coordinates:
 C8(H8), N3(H3), C14(H14), C15(H15), C16(H16), N3A(H3E), C14A(H14A),
 C15A(H15A), C16A(H16A), C17(H17), C18(H18), C19(H19), C17A(H17A), C18A(H18A),
 C19A(H19A)
5.c Idealised Me refined as rotating group:
 C13(H13A,H13B,H13C)
5.d Idealised tetrahedral OH refined as rotating group:
 O5(H5), O5A(H5A)
;
_olex2_submission_special_instructions 'No special instructions were received'
_oxdiff_exptl_absorpt_empirical_details
;
Empirical correction (ABSPACK) includes:
- Absorption correction using spherical harmonics
- Frame scaling
;
_oxdiff_exptl_absorpt_empirical_full_max 1.365
_oxdiff_exptl_absorpt_empirical_full_min 0.797

loop_
_space_group_symop_operation_xyz
'x, y, z'
'-x+1/2, y, -z'
'x+1/2, y+1/2, z+1/2'
'-x+1, y+1/2, -z+1/2'
'-x, -y, -z'
'x-1/2, -y, z'
'-x+1/2, -y+1/2, -z+1/2'
'x, -y+1/2, z+1/2'

loop_
_atom_site_label
_atom_site_type_symbol
_atom_site_fract_x
_atom_site_fract_y
_atom_site_fract_z
_atom_site_U_iso_or_equiv
_atom_site_adp_type
_atom_site_occupancy
_atom_site_site_symmetry_order
_atom_site_calc_flag
_atom_site_refinement_flags_posn
_atom_site_refinement_flags_adp
_atom_site_refinement_flags_occupancy
_atom_site_disorder_assembly
_atom_site_disorder_group
O1 O 0.56872(8) 0.46681(16) 0.42995(7) 0.0269(3) Uani 1 1 d . . . . .
O2 O 0.80230(7) 0.50956(14) 0.41040(6) 0.0201(3) Uani 1 1 d . . . . .
O3 O 0.91951(8) 0.19079(16) 0.35566(8) 0.0307(4) Uani 1 1 d . . . . .
O4 O 0.77898(8) 0.17150(15) 0.33506(7) 0.0268(3) Uani 1 1 d . . . . .
O5 O 0.71498(11) -0.0337(2) 0.27907(11) 0.0266(5) Uani 0.714(3) 1 d D . P A 1
H5 H 0.690714 -0.098898 0.262685 0.040 Uiso 0.714(3) 1 calc R U P A 1
O5A O 0.6337(3) 0.0509(6) 0.2636(3) 0.0266(5) Uani 0.286(3) 1 d D . P A 2
H5A H 0.621682 -0.029927 0.252614 0.040 Uiso 0.286(3) 1 calc R U P A 2
N1 N 0.67429(15) 0.0863(3) 0.28147(13) 0.0238(6) Uani 0.714(3) 1 d D . P A 1
N1A N 0.7016(4) 0.0495(8) 0.2911(4) 0.0238(6) Uani 0.286(3) 1 d D . P A 2
C1 C 0.69490(10) 0.3940(2) 0.37564(9) 0.0207(4) Uani 1 1 d . . . . .
C2 C 0.66495(11) 0.5412(2) 0.37366(11) 0.0262(5) Uani 1 1 d . . . . .
H2A H 0.685953 0.594433 0.410927 0.031 Uiso 1 1 calc R U . . .
H2B H 0.676353 0.588714 0.334389 0.031 Uiso 1 1 calc R U . . .
C3 C 0.58731(12) 0.5379(3) 0.37467(11) 0.0305(5) Uani 1 1 d . . . . .
H3A H 0.569458 0.633900 0.374536 0.037 Uiso 1 1 calc R U . . .
H3B H 0.566048 0.490820 0.335721 0.037 Uiso 1 1 calc R U . . .
C4 C 0.59050(11) 0.3257(2) 0.43046(10) 0.0241(4) Uani 1 1 d . . . . .
H4A H 0.568811 0.278305 0.391747 0.029 Uiso 1 1 calc R U . . .
H4B H 0.575288 0.278296 0.468309 0.029 Uiso 1 1 calc R U . . .
C5 C 0.66808(11) 0.3153(2) 0.43226(9) 0.0209(4) Uani 1 1 d . . . . .
H5B H 0.681525 0.216633 0.430547 0.025 Uiso 1 1 calc R U . . .
H5C H 0.689594 0.354539 0.473013 0.025 Uiso 1 1 calc R U . . .
C6 C 0.77185(10) 0.3943(2) 0.38301(9) 0.0190(4) Uani 1 1 d . . . . .
C7 C 0.87248(10) 0.5178(2) 0.41881(9) 0.0210(4) Uani 1 1 d . . . . .
C8 C 0.91202(11) 0.4133(2) 0.40183(10) 0.0244(4) Uani 1 1 d . . . . .
H8 H 0.960540 0.421989 0.409770 0.029 Uiso 1 1 calc R U . . .
C9 C 0.88397(11) 0.2890(2) 0.37216(10) 0.0232(4) Uani 1 1 d . . . . .
C10 C 0.80967(11) 0.2885(2) 0.36335(9) 0.0205(4) Uani 1 1 d . . . . .
C11 C 0.71076(12) 0.1817(2) 0.30978(10) 0.0278(5) Uani 1 1 d D . . . .
C12 C 0.67582(12) 0.3182(3) 0.31175(10) 0.0275(5) Uani 1 1 d . . . . .
H12A H 0.625426 0.304117 0.305470 0.033 Uiso 1 1 calc R U . . .
H12B H 0.688830 0.376628 0.276241 0.033 Uiso 1 1 calc R U . . .
C13 C 0.89628(12) 0.6534(2) 0.44639(11) 0.0264(5) Uani 1 1 d . . . . .
H13A H 0.871233 0.674941 0.483178 0.040 Uiso 1 1 calc R U . . .
H13B H 0.887642 0.725932 0.413963 0.040 Uiso 1 1 calc R U . . .
H13C H 0.945638 0.648594 0.460202 0.040 Uiso 1 1 calc R U . . .
N2 N 0.3711(4) 0.2748(7) 0.2733(3) 0.0284(11) Uani 0.580(10) 1 d D . P B 1
N3 N 0.4127(8) 0.0753(13) 0.3102(9) 0.026(2) Uani 0.580(10) 1 d D . P B 1
H3 H 0.414671 -0.006123 0.329162 0.031 Uiso 0.580(10) 1 calc R U P B 1
C14 C 0.4412(5) 0.2724(8) 0.2696(4) 0.0304(15) Uani 0.580(10) 1 d D . P B 1
H14 H 0.467573 0.346849 0.255476 0.036 Uiso 0.580(10) 1 calc R U P B 1
C15 C 0.4667(6) 0.1466(13) 0.2895(10) 0.0301(16) Uani 0.580(10) 1 d D . P B 1
H15 H 0.512589 0.114757 0.289015 0.036 Uiso 0.580(10) 1 calc R U P B 1
C16 C 0.3561(6) 0.1530(13) 0.2962(9) 0.0290(14) Uani 0.580(10) 1 d D . P B 1
H16 H 0.310791 0.123625 0.302090 0.035 Uiso 0.580(10) 1 calc R U P B 1
N2A N 0.3958(6) 0.2855(10) 0.2662(5) 0.0284(11) Uani 0.420(10) 1 d D . P B 2
N3A N 0.4199(11) 0.0730(19) 0.3001(13) 0.026(2) Uani 0.420(10) 1 d D . P B 2
H3E H 0.413197 -0.013063 0.311830 0.031 Uiso 0.420(10) 1 calc R U P B 2
C14A C 0.4647(6) 0.2560(12) 0.2628(6) 0.0304(15) Uani 0.420(10) 1 d D . P B 2
H14A H 0.495982 0.316300 0.244839 0.036 Uiso 0.420(10) 1 calc R U P B 2
C15A C 0.4818(9) 0.129(2) 0.2884(15) 0.0301(16) Uani 0.420(10) 1 d D . P B 2
H15A H 0.526249 0.089316 0.296286 0.036 Uiso 0.420(10) 1 calc R U P B 2
C16A C 0.3711(8) 0.1720(19) 0.2907(12) 0.0290(14) Uani 0.420(10) 1 d D . P B 2
H16A H 0.324976 0.161587 0.300451 0.035 Uiso 0.420(10) 1 calc R U P B 2
N4 N 0.4269(7) 0.0164(9) 0.5106(5) 0.0258(8) Uani 0.50(2) 1 d D . P C 1
N5 N 0.3163(9) 0.0456(18) 0.5186(11) 0.0258(8) Uani 0.50(2) 1 d D . P C 1
H5D H 0.276(2) 0.039(4) 0.508(2) 0.016(12) Uiso 0.50(2) 1 d . . P C 1
C17 C 0.3522(17) 0.091(6) 0.5744(17) 0.029(2) Uani 0.50(2) 1 d D . P C 1
H17 H 0.332736 0.128945 0.610010 0.035 Uiso 0.50(2) 1 calc R U P C 1
C18 C 0.4201(17) 0.071(5) 0.5700(11) 0.0333(14) Uani 0.50(2) 1 d D . P C 1
H18 H 0.456456 0.092159 0.602060 0.040 Uiso 0.50(2) 1 calc R U P C 1
C19 C 0.3641(8) 0.005(3) 0.4808(7) 0.0230(19) Uani 0.50(2) 1 d D . P C 1
H19 H 0.354038 -0.028057 0.438324 0.028 Uiso 0.50(2) 1 calc R U P C 1
N4A N 0.3258(10) 0.0387(18) 0.5187(12) 0.0258(8) Uani 0.50(2) 1 d D . P C 2
N5A N 0.4394(7) 0.0350(9) 0.5246(5) 0.0258(8) Uani 0.50(2) 1 d D . P C 2
H5K H 0.486(4) 0.024(8) 0.513(4) 0.06(2) Uiso 0.50(2) 1 d . . P C 2
C17A C 0.4208(17) 0.083(5) 0.5820(11) 0.0333(14) Uani 0.50(2) 1 d D . P C 2
H17A H 0.451299 0.111987 0.617680 0.040 Uiso 0.50(2) 1 calc R U P C 2
C18A C 0.3513(17) 0.083(6) 0.5786(17) 0.029(2) Uani 0.50(2) 1 d D . P C 2
H18A H 0.324602 0.109261 0.611946 0.035 Uiso 0.50(2) 1 calc R U P C 2
C19A C 0.3809(7) 0.008(3) 0.4888(8) 0.0230(19) Uani 0.50(2) 1 d D . P C 2
H19A H 0.378604 -0.029599 0.446818 0.028 Uiso 0.50(2) 1 calc R U P C 2

loop_
_atom_site_aniso_label
_atom_site_aniso_U_11
_atom_site_aniso_U_22
_atom_site_aniso_U_33
_atom_site_aniso_U_23
_atom_site_aniso_U_13
_atom_site_aniso_U_12
O1 0.0237(8) 0.0286(8) 0.0288(8) 0.0051(6) 0.0043(6) 0.0030(6)
O2 0.0223(7) 0.0170(7) 0.0212(7) -0.0029(5) 0.0024(5) -0.0010(6)
O3 0.0337(9) 0.0226(8) 0.0366(9) -0.0024(7) 0.0071(7) 0.0071(7)
O4 0.0371(9) 0.0180(7) 0.0257(7) -0.0069(6) 0.0056(6) -0.0049(6)
O5 0.0300(11) 0.0199(11) 0.0294(10) -0.0073(8) -0.0003(8) -0.0040(8)
O5A 0.0300(11) 0.0199(11) 0.0294(10) -0.0073(8) -0.0003(8) -0.0040(8)
N1 0.0269(19) 0.0234(16) 0.0212(12) -0.0029(11) 0.0032(13) -0.0036(12)
N1A 0.0269(19) 0.0234(16) 0.0212(12) -0.0029(11) 0.0032(13) -0.0036(12)
C1 0.0209(10) 0.0228(10) 0.0182(9) -0.0007(8) 0.0013(7) -0.0014(8)
C2 0.0267(11) 0.0243(11) 0.0277(11) 0.0075(9) 0.0031(8) 0.0005(9)
C3 0.0273(12) 0.0328(12) 0.0313(12) 0.0108(10) 0.0022(9) 0.0044(10)
C4 0.0246(11) 0.0247(11) 0.0231(10) 0.0008(8) 0.0029(8) -0.0017(8)
C5 0.0252(10) 0.0188(10) 0.0187(9) -0.0001(8) 0.0017(8) 0.0000(8)
C6 0.0239(10) 0.0183(10) 0.0146(8) -0.0005(7) 0.0017(7) -0.0005(8)
C7 0.0206(10) 0.0220(10) 0.0201(9) -0.0008(8) 0.0009(7) -0.0034(8)
C8 0.0239(10) 0.0245(11) 0.0250(10) 0.0004(9) 0.0036(8) -0.0010(9)
C9 0.0282(11) 0.0205(10) 0.0218(10) 0.0020(8) 0.0062(8) 0.0026(9)
C10 0.0286(11) 0.0155(9) 0.0178(9) -0.0022(7) 0.0040(8) -0.0027(8)
C11 0.0339(12) 0.0324(12) 0.0177(9) -0.0066(9) 0.0064(8) -0.0139(10)
C12 0.0268(11) 0.0383(13) 0.0175(9) -0.0039(9) 0.0024(8) -0.0059(10)
C13 0.0298(11) 0.0212(11) 0.0283(11) -0.0038(9) 0.0032(9) -0.0045(9)
N2 0.028(4) 0.0264(16) 0.0294(19) 0.0023(13) -0.002(2) -0.001(3)
N3 0.041(3) 0.0208(10) 0.015(6) -0.001(2) -0.002(3) 0.0042(14)
C14 0.035(6) 0.023(2) 0.032(3) -0.0012(18) 0.001(3) 0.002(3)
C15 0.023(5) 0.028(3) 0.0368(15) 0.000(3) -0.012(4) 0.004(3)
C16 0.032(5) 0.029(3) 0.025(3) 0.000(2) -0.003(4) 0.002(3)
N2A 0.028(4) 0.0264(16) 0.0294(19) 0.0023(13) -0.002(2) -0.001(3)
N3A 0.041(3) 0.0208(10) 0.015(6) -0.001(2) -0.002(3) 0.0042(14)
C14A 0.035(6) 0.023(2) 0.032(3) -0.0012(18) 0.001(3) 0.002(3)
C15A 0.023(5) 0.028(3) 0.0368(15) 0.000(3) -0.012(4) 0.004(3)
C16A 0.032(5) 0.029(3) 0.025(3) 0.000(2) -0.003(4) 0.002(3)
N4 0.019(4) 0.0215(13) 0.0369(10) 0.0032(10) 0.003(2) 0.0029(11)
N5 0.019(4) 0.0215(13) 0.0369(10) 0.0032(10) 0.003(2) 0.0029(11)
C17 0.0385(14) 0.022(5) 0.028(3) 0.005(4) 0.0080(17) 0.0023(17)
C18 0.0373(15) 0.031(7) 0.031(7) 0.006(6) 0.000(5) 0.005(2)
C19 0.018(5) 0.0207(14) 0.029(3) 0.003(3) 0.000(4) 0.003(5)
N4A 0.019(4) 0.0215(13) 0.0369(10) 0.0032(10) 0.003(2) 0.0029(11)
N5A 0.019(4) 0.0215(13) 0.0369(10) 0.0032(10) 0.003(2) 0.0029(11)
C17A 0.0373(15) 0.031(7) 0.031(7) 0.006(6) 0.000(5) 0.005(2)
C18A 0.0385(14) 0.022(5) 0.028(3) 0.005(4) 0.0080(17) 0.0023(17)
C19A 0.018(5) 0.0207(14) 0.029(3) 0.003(3) 0.000(4) 0.003(5)

loop_
_atom_type_symbol
_atom_type_description
_atom_type_scat_dispersion_real
_atom_type_scat_dispersion_imag
_atom_type_scat_source
C C 0.0181 0.0091 'International Tables Vol C Tables 4.2.6.8 and 6.1.1.4'
H H 0.0000 0.0000 'International Tables Vol C Tables 4.2.6.8 and 6.1.1.4'
N N 0.0311 0.0180 'International Tables Vol C Tables 4.2.6.8 and 6.1.1.4'
O O 0.0492 0.0322 'International Tables Vol C Tables 4.2.6.8 and 6.1.1.4'

loop_
_exptl_crystal_face_index_h
_exptl_crystal_face_index_k
_exptl_crystal_face_index_l
_exptl_crystal_face_perp_dist
-1 -1 -1 0.0172
1 1 1 0.0709
0 1 -1 0.0727
0 -1 1 0.0148
0 -1 -1 0.0152
0 1 1 0.0684
1 0 0 0.0572
-1 0 1 0.0541
0 0 -1 0.0264
-1 1 0 0.0369

loop_
_geom_angle_atom_site_label_1
_geom_angle_atom_site_label_2
_geom_angle_atom_site_label_3
_geom_angle
_geom_angle_site_symmetry_1
_geom_angle_site_symmetry_3
_geom_angle_publ_flag
C4 O1 C3 111.32(17) . . ?
C6 O2 C7 119.42(16) . . ?
C10 O4 C11 117.61(17) . . ?
N1 O5 H5 109.5 . . ?
N1A O5A H5A 109.5 . . ?
C11 N1 O5 108.7(3) . . ?
C11 N1A O5A 101.9(6) . . ?
C2 C1 C5 108.40(17) . . ?
C2 C1 C12 110.99(17) . . ?
C6 C1 C2 112.15(17) . . ?
C6 C1 C5 109.78(16) . . ?
C6 C1 C12 103.98(16) . . ?
C12 C1 C5 111.54(17) . . ?
C1 C2 H2A 109.4 . . ?
C1 C2 H2B 109.4 . . ?
H2A C2 H2B 108.0 . . ?
C3 C2 C1 111.01(18) . . ?
C3 C2 H2A 109.4 . . ?
C3 C2 H2B 109.4 . . ?
O1 C3 C2 111.09(17) . . ?
O1 C3 H3A 109.4 . . ?
O1 C3 H3B 109.4 . . ?
C2 C3 H3A 109.4 . . ?
C2 C3 H3B 109.4 . . ?
H3A C3 H3B 108.0 . . ?
O1 C4 H4A 109.4 . . ?
O1 C4 H4B 109.4 . . ?
O1 C4 C5 111.08(17) . . ?
H4A C4 H4B 108.0 . . ?
C5 C4 H4A 109.4 . . ?
C5 C4 H4B 109.4 . . ?
C1 C5 H5B 109.3 . . ?
C1 C5 H5C 109.3 . . ?
C4 C5 C1 111.47(17) . . ?
C4 C5 H5B 109.3 . . ?
C4 C5 H5C 109.3 . . ?
H5B C5 H5C 108.0 . . ?
O2 C6 C1 115.91(17) . . ?
C10 C6 O2 121.20(18) . . ?
C10 C6 C1 122.88(18) . . ?
O2 C7 C13 111.76(18) . . ?
C8 C7 O2 121.37(19) . . ?
C8 C7 C13 126.8(2) . . ?
C7 C8 H8 118.7 . . ?
C7 C8 C9 122.6(2) . . ?
C9 C8 H8 118.7 . . ?
O3 C9 C8 123.9(2) . . ?
O3 C9 C10 122.9(2) . . ?
C8 C9 C10 113.13(18) . . ?
O4 C10 C9 116.33(18) . . ?
C6 C10 O4 121.45(19) . . ?
C6 C10 C9 122.20(19) . . ?
O4 C11 C12 118.63(18) . . ?
N1 C11 O4 126.7(2) . . ?
N1 C11 C12 114.6(2) . . ?
N1A C11 O4 98.0(4) . . ?
N1A C11 C12 143.4(4) . . ?
C1 C12 H12A 109.2 . . ?
C1 C12 H12B 109.2 . . ?
C11 C12 C1 111.97(18) . . ?
C11 C12 H12A 109.2 . . ?
C11 C12 H12B 109.2 . . ?
H12A C12 H12B 107.9 . . ?
C7 C13 H13A 109.5 . . ?
C7 C13 H13B 109.5 . . ?
C7 C13 H13C 109.5 . . ?
H13A C13 H13B 109.5 . . ?
H13A C13 H13C 109.5 . . ?
H13B C13 H13C 109.5 . . ?
C16 N2 C14 105.5(6) . . ?
C15 N3 H3 126.4 . . ?
C16 N3 H3 126.4 . . ?
C16 N3 C15 107.1(7) . . ?
N2 C14 H14 125.3 . . ?
C15 C14 N2 109.4(6) . . ?
C15 C14 H14 125.3 . . ?
N3 C15 H15 127.0 . . ?
C14 C15 N3 106.1(7) . . ?
C14 C15 H15 127.0 . . ?
N2 C16 N3 111.6(7) . . ?
N2 C16 H16 124.2 . . ?
N3 C16 H16 124.2 . . ?
C16A N2A C14A 104.3(9) . . ?
C15A N3A H3E 125.8 . . ?
C16A N3A H3E 125.8 . . ?
C16A N3A C15A 108.5(11) . . ?
N2A C14A H14A 124.3 . . ?
C15A C14A N2A 111.3(9) . . ?
C15A C14A H14A 124.3 . . ?
N3A C15A H15A 128.0 . . ?
C14A C15A N3A 104.0(10) . . ?
C14A C15A H15A 128.0 . . ?
N2A C16A N3A 111.1(10) . . ?
N2A C16A H16A 124.4 . . ?
N3A C16A H16A 124.4 . . ?
C19 N4 C18 106.8(12) . . ?
C17 N5 H5D 131(4) . . ?
C19 N5 H5D 123(4) . . ?
C19 N5 C17 105.7(16) . . ?
N5 C17 H17 125.8 . . ?
C18 C17 N5 108(2) . . ?
C18 C17 H17 125.8 . . ?
N4 C18 H18 126.2 . . ?
C17 C18 N4 107.6(19) . . ?
C17 C18 H18 126.2 . . ?
N4 C19 N5 111.3(7) . . ?
N4 C19 H19 124.3 . . ?
N5 C19 H19 124.3 . . ?
C19A N4A C18A 105.6(16) . . ?
C17A N5A H5K 127(5) . . ?
C19A N5A H5K 127(5) . . ?
C19A N5A C17A 105.9(12) . . ?
N5A C17A H17A 126.0 . . ?
C18A C17A N5A 107.9(19) . . ?
C18A C17A H17A 126.0 . . ?
N4A C18A H18A 125.8 . . ?
C17A C18A N4A 108(2) . . ?
C17A C18A H18A 125.8 . . ?
N4A C19A H19A 123.9 . . ?
N5A C19A N4A 112.1(7) . . ?
N5A C19A H19A 123.9 . . ?

loop_
_geom_bond_atom_site_label_1
_geom_bond_atom_site_label_2
_geom_bond_distance
_geom_bond_site_symmetry_2
_geom_bond_publ_flag
O1 C3 1.429(3) . ?
O1 C4 1.427(3) . ?
O2 C6 1.361(2) . ?
O2 C7 1.368(2) . ?
O3 C9 1.246(3) . ?
O4 C10 1.384(2) . ?
O4 C11 1.388(3) . ?
O5 H5 0.8400 . ?
O5 N1 1.410(3) . ?
O5A H5A 0.8400 . ?
O5A N1A 1.392(8) . ?
N1 C11 1.274(3) . ?
N1A C11 1.342(8) . ?
C1 C2 1.536(3) . ?
C1 C5 1.549(3) . ?
C1 C6 1.497(3) . ?
C1 C12 1.541(3) . ?
C2 H2A 0.9900 . ?
C2 H2B 0.9900 . ?
C2 C3 1.521(3) . ?
C3 H3A 0.9900 . ?
C3 H3B 0.9900 . ?
C4 H4A 0.9900 . ?
C4 H4B 0.9900 . ?
C4 C5 1.517(3) . ?
C5 H5B 0.9900 . ?
C5 H5C 0.9900 . ?
C6 C10 1.351(3) . ?
C7 C8 1.341(3) . ?
C7 C13 1.487(3) . ?
C8 H8 0.9500 . ?
C8 C9 1.435(3) . ?
C9 C10 1.446(3) . ?
C11 C12 1.486(3) . ?
C12 H12A 0.9900 . ?
C12 H12B 0.9900 . ?
C13 H13A 0.9800 . ?
C13 H13B 0.9800 . ?
C13 H13C 0.9800 . ?
N2 C14 1.381(6) . ?
N2 C16 1.315(8) . ?
N3 H3 0.8800 . ?
N3 C15 1.369(8) . ?
N3 C16 1.345(9) . ?
C14 H14 0.9500 . ?
C14 C15 1.361(7) . ?
C15 H15 0.9500 . ?
C16 H16 0.9500 . ?
N2A C14A 1.386(8) . ?
N2A C16A 1.324(11) . ?
N3A H3E 0.8800 . ?
N3A C15A 1.372(11) . ?
N3A C16A 1.352(12) . ?
C14A H14A 0.9500 . ?
C14A C15A 1.364(11) . ?
C15A H15A 0.9500 . ?
C16A H16A 0.9500 . ?
N4 C18 1.376(11) . ?
N4 C19 1.324(10) . ?
N5 H5D 0.80(5) . ?
N5 C17 1.375(13) . ?
N5 C19 1.347(10) . ?
C17 H17 0.9500 . ?
C17 C18 1.352(10) . ?
C18 H18 0.9500 . ?
C19 H19 0.9500 . ?
N4A C18A 1.375(12) . ?
N4A C19A 1.337(11) . ?
N5A H5K 0.98(7) . ?
N5A C17A 1.378(13) . ?
N5A C19A 1.329(10) . ?
C17A H17A 0.9500 . ?
C17A C18A 1.353(10) . ?
C18A H18A 0.9500 . ?
C19A H19A 0.9500 . ?

loop_
_geom_hbond_atom_site_label_D
_geom_hbond_atom_site_label_H
_geom_hbond_atom_site_label_A
_geom_hbond_distance_DH
_geom_hbond_distance_HA
_geom_hbond_distance_DA
_geom_hbond_angle_DHA
_geom_hbond_site_symmetry_A
_geom_hbond_publ_flag
N5 H5D N5 0.80(5) 1.83(5) 2.63(4) 174(5) 2_556 yes

loop_
_geom_torsion_atom_site_label_1
_geom_torsion_atom_site_label_2
_geom_torsion_atom_site_label_3
_geom_torsion_atom_site_label_4
_geom_torsion
_geom_torsion_site_symmetry_1
_geom_torsion_site_symmetry_2
_geom_torsion_site_symmetry_3
_geom_torsion_site_symmetry_4
_geom_torsion_publ_flag
O1 C4 C5 C1 -56.4(2) . . . . ?
O2 C6 C10 O4 -179.54(17) . . . . ?
O2 C6 C10 C9 2.2(3) . . . . ?
O2 C7 C8 C9 2.0(3) . . . . ?
O3 C9 C10 O4 -0.1(3) . . . . ?
O3 C9 C10 C6 178.2(2) . . . . ?
O4 C11 C12 C1 -40.8(3) . . . . ?
O5 N1 C11 O4 -0.6(4) . . . . ?
O5 N1 C11 C12 175.85(19) . . . . ?
O5A N1A C11 O4 -178.9(5) . . . . ?
O5A N1A C11 C12 1.0(10) . . . . ?
N1 C11 C12 C1 142.4(2) . . . . ?
N1A C11 C12 C1 139.3(6) . . . . ?
C1 C2 C3 O1 57.6(2) . . . . ?
C1 C6 C10 O4 -0.3(3) . . . . ?
C1 C6 C10 C9 -178.53(18) . . . . ?
C2 C1 C5 C4 51.1(2) . . . . ?
C2 C1 C6 O2 24.1(2) . . . . ?
C2 C1 C6 C10 -155.18(19) . . . . ?
C2 C1 C12 C11 173.44(18) . . . . ?
C3 O1 C4 C5 61.3(2) . . . . ?
C4 O1 C3 C2 -62.0(2) . . . . ?
C5 C1 C2 C3 -51.4(2) . . . . ?
C5 C1 C6 O2 -96.5(2) . . . . ?
C5 C1 C6 C10 84.3(2) . . . . ?
C5 C1 C12 C11 -65.6(2) . . . . ?
C6 O2 C7 C8 -1.4(3) . . . . ?
C6 O2 C7 C13 177.22(17) . . . . ?
C6 C1 C2 C3 -172.79(17) . . . . ?
C6 C1 C5 C4 173.91(17) . . . . ?
C6 C1 C12 C11 52.7(2) . . . . ?
C7 O2 C6 C1 179.98(16) . . . . ?
C7 O2 C6 C10 -0.7(3) . . . . ?
C7 C8 C9 O3 179.7(2) . . . . ?
C7 C8 C9 C10 -0.5(3) . . . . ?
C8 C9 C10 O4 -179.87(17) . . . . ?
C8 C9 C10 C6 -1.5(3) . . . . ?
C10 O4 C11 N1 179.2(2) . . . . ?
C10 O4 C11 N1A -177.2(4) . . . . ?
C10 O4 C11 C12 2.8(3) . . . . ?
C11 O4 C10 C6 19.2(3) . . . . ?
C11 O4 C10 C9 -162.41(18) . . . . ?
C12 C1 C2 C3 71.4(2) . . . . ?
C12 C1 C5 C4 -71.4(2) . . . . ?
C12 C1 C6 O2 144.10(17) . . . . ?
C12 C1 C6 C10 -35.2(3) . . . . ?
C13 C7 C8 C9 -176.4(2) . . . . ?
N2 C14 C15 N3 -5(2) . . . . ?
C14 N2 C16 N3 2.9(18) . . . . ?
C15 N3 C16 N2 -6(2) . . . . ?
C16 N2 C14 C15 1.2(15) . . . . ?
C16 N3 C15 C14 6(2) . . . . ?
N2A C14A C15A N3A 8(3) . . . . ?
C14A N2A C16A N3A -2(3) . . . . ?
C15A N3A C16A N2A 7(4) . . . . ?
C16A N2A C14A C15A -3(2) . . . . ?
C16A N3A C15A C14A -9(3) . . . . ?
N5 C17 C18 N4 1(6) . . . . ?
C17 N5 C19 N4 3(4) . . . . ?
C18 N4 C19 N5 -2(3) . . . . ?
C19 N4 C18 C17 0(5) . . . . ?
C19 N5 C17 C18 -2(5) . . . . ?
N5A C17A C18A N4A -2(6) . . . . ?
C17A N5A C19A N4A 2(3) . . . . ?
C18A N4A C19A N5A -3(4) . . . . ?
C19A N4A C18A C17A 3(5) . . . . ?
C19A N5A C17A C18A 0(5) . . . . ?

loop_
_exptl_oxdiff_crystal_face_indexfrac_h
_exptl_oxdiff_crystal_face_indexfrac_k
_exptl_oxdiff_crystal_face_indexfrac_l
_exptl_oxdiff_crystal_face_x
_exptl_oxdiff_crystal_face_y
_exptl_oxdiff_crystal_face_z
-1.0015 -1.0001 -0.9982 0.1883 0.0491 0.0217
1.0015 1.0001 0.9982 -0.1883 -0.0491 -0.0217
0.0008 0.9999 -0.9996 -0.1119 -0.0246 0.1330
-0.0008 -0.9999 0.9996 0.1119 0.0246 -0.1330
-0.0014 -1.0002 -0.9988 0.1740 -0.0229 -0.0082
0.0014 1.0002 0.9988 -0.1740 0.0229 0.0082
1.0002 -0.0001 -0.0006 -0.0144 -0.0720 -0.0299
-0.9999 0.0003 0.9998 -0.0167 0.0958 -0.0325
-0.0003 -0.0002 -0.9992 0.0311 -0.0238 0.0624
-0.9991 1.0001 0.0002 -0.1285 0.0712 0.1005
